data_4506313
loop_
_publ_author_name
'Xu, Guohai'
'He, Xiyun'
'Lv, Jianyi'
'Zhou, Zhonggao'
'Du, Ziyi'
'Xie, Yongrong'

_publ_section_title
;
 Solvent-Dependent Assemblies of Trinuclear Copper Cluster into Variable
 Frameworks Based on Mixed Ligands of Polyalcohol Amines and Organic
 Carboxylates
;
_journal_issue 7
_journal_name_full 'Crystal Growth &amp; Design'
_journal_page_first 3619
_journal_paper_doi 10.1021/cg300434k
_journal_volume 12
_journal_year 2012
_chemical_formula_moiety 'C21.50 H26 Cu1.50 N O8.50'
_chemical_formula_sum 'C21.5 H26 Cu1.5 N O8.5'
_chemical_formula_weight 529.74
_chemical_melting_point ?
_chemical_name_systematic
;
 ?
;
_space_group_IT_number 15
_symmetry_cell_setting monoclinic
_symmetry_space_group_name_Hall '-C 2yc'
_symmetry_space_group_name_H-M 'C 1 2/c 1'
_atom_sites_solution_hydrogens geom
_atom_sites_solution_primary direct
_atom_sites_solution_secondary difmap
_audit_creation_method SHELXL-97
_cell_angle_alpha 90.000(5)
_cell_angle_beta 112.007(5)
_cell_angle_gamma 90.000(5)
_cell_formula_units_Z 8
_cell_length_a 31.924(5)
_cell_length_b 10.290(5)
_cell_length_c 16.544(5)
_cell_measurement_temperature 173(2)
_cell_measurement_theta_max 26.0
_cell_measurement_theta_min 2.1
_cell_volume 5039(3)
_computing_cell_refinement 'SAINT (Bruker, 1999)'
_computing_data_collection 'SMART (Bruker, 1997)'
_computing_data_reduction 'SAINT (Bruker, 1999)'
_computing_molecular_graphics 'SHELXTL-PLUS (Sheldrick, 1990)'
_computing_publication_material SHELXL-97
_computing_structure_refinement 'SHELXL-97 (Sheldrick, 1997)'
_computing_structure_solution 'SHELXS-97(Sheldrick, 1997)'
_diffrn_ambient_temperature 173(2)
_diffrn_measured_fraction_theta_full 0.999
_diffrn_measured_fraction_theta_max 0.980
_diffrn_measurement_device_type 'Bruker SMART APEX CCD'
_diffrn_measurement_method '\w scan'
_diffrn_radiation_monochromator graphite
_diffrn_radiation_source 'fine-focus sealed tube'
_diffrn_radiation_type MoK\a
_diffrn_radiation_wavelength 0.71069
_diffrn_reflns_av_R_equivalents 0.0617
_diffrn_reflns_av_sigmaI/netI 0.0800
_diffrn_reflns_limit_h_max 38
_diffrn_reflns_limit_h_min -17
_diffrn_reflns_limit_k_max 11
_diffrn_reflns_limit_k_min -12
_diffrn_reflns_limit_l_max 19
_diffrn_reflns_limit_l_min -20
_diffrn_reflns_number 13265
_diffrn_reflns_theta_full 25.00
_diffrn_reflns_theta_max 25.96
_diffrn_reflns_theta_min 2.10
_exptl_absorpt_coefficient_mu 1.322
_exptl_absorpt_correction_T_max 0.415
_exptl_absorpt_correction_T_min 0.349
_exptl_absorpt_correction_type multi-scan
_exptl_absorpt_process_details 'SADABS (Sheldrick, 1996)'
_exptl_crystal_colour blue
_exptl_crystal_density_diffrn 1.397
_exptl_crystal_density_method 'not measured'
_exptl_crystal_description block
_exptl_crystal_F_000 2188
_exptl_crystal_size_max 0.22
_exptl_crystal_size_mid 0.17
_exptl_crystal_size_min 0.09
_refine_diff_density_max 1.274
_refine_diff_density_min -0.417
_refine_diff_density_rms 0.111
_refine_ls_extinction_method none
_refine_ls_goodness_of_fit_ref 1.054
_refine_ls_hydrogen_treatment mixed
_refine_ls_matrix_type full
_refine_ls_number_parameters 299
_refine_ls_number_reflns 4849
_refine_ls_number_restraints 9
_refine_ls_restrained_S_all 1.054
_refine_ls_R_factor_all 0.1002
_refine_ls_R_factor_gt 0.0548
_refine_ls_shift/su_max 0.001
_refine_ls_shift/su_mean 0.000
_refine_ls_structure_factor_coef Fsqd
_refine_ls_weighting_details 'calc w=1/[\s^2^(Fo^2^)+(0.0988P)^2^+0.0000P] where P=(Fo^2^+2Fc^2^)/3'
_refine_ls_weighting_scheme calc
_refine_ls_wR_factor_gt 0.1613
_refine_ls_wR_factor_ref 0.1852
_reflns_number_gt 3004
_reflns_number_total 4849
_reflns_threshold_expression >2sigma(I)
_cod_data_source_file cg300434k_si_002.cif
_cod_data_source_block compound3
_cod_depositor_comments
;
The following automatic conversions were performed:

'_chemical_melting_point' value 'not measured' was changed to '?' -
the value is undefined or not given.

'_symmetry_cell_setting' value
'Monoclinic' changed to 'monoclinic' according to
/home/saulius/struct/CIF-dictionaries/cif_core.dic dictionary named
'cif_core.dic' version 2.4.1 from 2010-06-29.

Automatic conversion script
Id: cif_fix_values 1891 2012-01-12 08:04:46Z andrius 
;
_cod_original_sg_symbol_Hall '-c 2yc'
_cod_original_sg_symbol_H-M C2/c
_cod_original_formula_sum 'C21.50 H26 Cu1.50 N O8.50'
_cod_database_code 4506313

loop_
_symmetry_equiv_pos_as_xyz
'x, y, z'
'-x, y, -z+1/2'
'x+1/2, y+1/2, z'
'-x+1/2, y+1/2, -z+1/2'
'-x, -y, -z'
'x, -y, z-1/2'
'-x+1/2, -y+1/2, -z'
'x+1/2, -y+1/2, z-1/2'

loop_
_atom_site_label
_atom_site_type_symbol
_atom_site_fract_x
_atom_site_fract_y
_atom_site_fract_z
_atom_site_U_iso_or_equiv
_atom_site_adp_type
_atom_site_occupancy
_atom_site_symmetry_multiplicity
_atom_site_calc_flag
_atom_site_refinement_flags
C1 C 0.84188(17) 0.2620(5) 0.4926(4) 0.0385(13) Uani 1 1 d .
C2 C 0.88998(18) 0.2210(6) 0.5315(4) 0.0432(14) Uani 1 1 d .
C3 C 0.90492(19) 0.1280(7) 0.5961(5) 0.062(2) Uani 1 1 d .
H3 H 0.8843 0.0872 0.6153 0.074 Uiso 1 1 calc R
C4 C 0.9496(2) 0.0949(8) 0.6323(5) 0.073(2) Uani 1 1 d .
H4 H 0.9593 0.0347 0.6775 0.087 Uiso 1 1 calc R
C5 C 0.97990(19) 0.1492(7) 0.6028(5) 0.0588(19) Uani 1 1 d .
C6 C 0.9655(2) 0.2393(8) 0.5365(5) 0.080(3) Uani 1 1 d .
H6 H 0.9858 0.2761 0.5148 0.096 Uiso 1 1 calc R
C7 C 0.92036(19) 0.2740(7) 0.5029(5) 0.069(2) Uani 1 1 d .
H7 H 0.9107 0.3360 0.4589 0.082 Uiso 1 1 calc R
C8 C 1.05624(19) 0.1701(8) 0.6186(5) 0.063(2) Uani 1 1 d .
C9 C 1.0708(2) 0.1196(8) 0.5596(6) 0.075(2) Uani 1 1 d .
H9 H 1.0583 0.0435 0.5302 0.090 Uiso 1 1 calc R
C10 C 1.1053(2) 0.1831(7) 0.5429(5) 0.066(2) Uani 1 1 d .
H10 H 1.1155 0.1498 0.5012 0.080 Uiso 1 1 calc R
C11 C 1.12427(18) 0.2935(6) 0.5871(4) 0.0467(15) Uani 1 1 d .
C12 C 1.10918(19) 0.3397(7) 0.6482(5) 0.0544(17) Uani 1 1 d .
H12 H 1.1223 0.4140 0.6793 0.065 Uiso 1 1 calc R
C13 C 1.0745(2) 0.2786(7) 0.6655(5) 0.064(2) Uani 1 1 d .
H13 H 1.0643 0.3106 0.7075 0.076 Uiso 1 1 calc R
C14 C 1.16238(19) 0.3604(6) 0.5719(5) 0.0481(16) Uani 1 1 d .
C15 C 0.69895(17) 0.2842(5) 0.3121(4) 0.0388(13) Uani 1 1 d .
H15A H 0.6780 0.2252 0.3232 0.047 Uiso 1 1 calc R
H15B H 0.7022 0.2572 0.2586 0.047 Uiso 1 1 calc R
C16 C 0.68041(16) 0.4211(5) 0.3019(4) 0.0377(13) Uani 1 1 d .
H16A H 0.6570 0.4310 0.2444 0.045 Uiso 1 1 calc R
H16B H 0.6669 0.4365 0.3447 0.045 Uiso 1 1 calc R
C17 C 0.7142(2) 0.5743(6) 0.2294(4) 0.0470(15) Uani 1 1 d .
H17A H 0.6842 0.6098 0.1991 0.056 Uiso 1 1 calc R
H17B H 0.7357 0.6454 0.2410 0.056 Uiso 1 1 calc R
C18 C 0.7241(2) 0.4790(7) 0.1720(4) 0.0586(18) Uani 1 1 d .
H18A H 0.6992 0.4181 0.1501 0.070 Uiso 1 1 calc R
H18B H 0.7265 0.5241 0.1225 0.070 Uiso 1 1 calc R
C19 C 0.7226(2) 0.5829(6) 0.4632(4) 0.0473(15) Uani 1 1 d .
H19A H 0.7233 0.6594 0.4979 0.057 Uiso 1 1 calc R
H19B H 0.6979 0.5282 0.4635 0.057 Uiso 1 1 calc R
C20 C 0.7136(2) 0.6246(6) 0.3707(4) 0.0452(15) Uani 1 1 d .
H20A H 0.6837 0.6626 0.3462 0.054 Uiso 1 1 calc R
H20B H 0.7352 0.6915 0.3716 0.054 Uiso 1 1 calc R
N1 N 0.71661(14) 0.5181(4) 0.3134(3) 0.0351(10) Uani 1 1 d .
O1 O 0.83212(12) 0.3390(4) 0.4311(3) 0.0567(12) Uani 1 1 d .
O2 O 0.81538(12) 0.2186(4) 0.5262(3) 0.0452(10) Uani 1 1 d .
O3 O 1.02346(13) 0.1032(5) 0.6394(4) 0.0816(17) Uani 1 1 d .
O4 O 1.18812(12) 0.4260(4) 0.6347(3) 0.0473(10) Uani 1 1 d .
O5 O 1.16599(14) 0.3478(5) 0.5005(3) 0.0671(14) Uani 1 1 d .
O6 O 0.74091(12) 0.2787(3) 0.3811(2) 0.0365(9) Uani 1 1 d .
O7 O 0.76468(17) 0.4095(4) 0.2162(3) 0.0646(13) Uani 1 1 d D
O8 O 0.76351(13) 0.5147(4) 0.5019(3) 0.0507(11) Uani 1 1 d D
Cu1 Cu 0.7500 0.2500 0.5000 0.0342(3) Uani 1 2 d SD
Cu2 Cu 0.77580(2) 0.42619(7) 0.37330(4) 0.0362(2) Uani 1 1 d D
O9 O 0.5164(13) 0.794(7) 0.196(5) 0.88(10) Uiso 0.50 1 d PD
H9A H 0.5050 0.8295 0.2277 1.318 Uiso 0.50 1 calc PR
C21 C 0.5664(10) 0.782(4) 0.245(4) 0.40(4) Uiso 0.50 1 d PD
H21A H 0.5703 0.7011 0.2775 0.482 Uiso 0.50 1 calc PR
H21B H 0.5788 0.7662 0.2006 0.482 Uiso 0.50 1 calc PR
C22 C 0.5982(8) 0.874(3) 0.306(2) 0.216(15) Uiso 0.50 1 d PD
H22A H 0.6005 0.8443 0.3636 0.260 Uiso 0.50 1 calc PR
H22B H 0.5815 0.9552 0.2969 0.260 Uiso 0.50 1 calc PR
C23 C 0.6448(7) 0.914(2) 0.3188(14) 0.114(7) Uiso 0.50 1 d PD
H23A H 0.6521 0.9935 0.3514 0.170 Uiso 0.50 1 calc PR
H23B H 0.6469 0.9266 0.2630 0.170 Uiso 0.50 1 calc PR
H23C H 0.6656 0.8472 0.3502 0.170 Uiso 0.50 1 calc PR
H01 H 0.784(3) 0.465(9) 0.199(7) 0.170 Uiso 1 1 d D
H02 H 0.7896(5) 0.5155(12) 0.5541(6) 0.170 Uiso 1 1 d D

loop_
_atom_site_aniso_label
_atom_site_aniso_U_11
_atom_site_aniso_U_22
_atom_site_aniso_U_33
_atom_site_aniso_U_23
_atom_site_aniso_U_13
_atom_site_aniso_U_12
C1 0.029(3) 0.044(3) 0.044(3) 0.002(3) 0.016(3) -0.004(2)
C2 0.032(3) 0.051(4) 0.048(4) 0.006(3) 0.017(3) -0.006(3)
C3 0.030(3) 0.089(5) 0.073(5) 0.033(4) 0.027(3) 0.003(3)
C4 0.037(3) 0.108(6) 0.073(5) 0.048(4) 0.021(3) 0.004(4)
C5 0.027(3) 0.073(5) 0.074(5) 0.022(4) 0.015(3) -0.002(3)
C6 0.034(4) 0.104(6) 0.103(6) 0.056(5) 0.027(4) -0.001(4)
C7 0.029(3) 0.086(5) 0.089(5) 0.044(4) 0.020(3) 0.002(3)
C8 0.024(3) 0.080(5) 0.075(5) 0.031(4) 0.009(3) -0.006(3)
C9 0.058(5) 0.076(5) 0.088(6) -0.010(5) 0.025(4) -0.034(4)
C10 0.057(4) 0.071(5) 0.075(5) -0.009(4) 0.030(4) -0.025(4)
C11 0.026(3) 0.057(4) 0.054(4) 0.009(3) 0.011(3) -0.002(3)
C12 0.034(3) 0.059(4) 0.068(5) 0.007(4) 0.016(3) -0.002(3)
C13 0.043(4) 0.082(5) 0.071(5) 0.013(4) 0.027(4) 0.007(4)
C14 0.029(3) 0.056(4) 0.058(4) 0.011(3) 0.015(3) -0.006(3)
C15 0.032(3) 0.047(3) 0.035(3) -0.005(3) 0.009(2) -0.007(2)
C16 0.024(3) 0.053(4) 0.035(3) 0.000(3) 0.011(2) -0.009(2)
C17 0.050(4) 0.057(4) 0.034(3) 0.010(3) 0.016(3) -0.003(3)
C18 0.071(5) 0.074(5) 0.038(4) -0.003(3) 0.029(3) -0.023(4)
C19 0.057(4) 0.051(4) 0.044(3) -0.008(3) 0.031(3) -0.013(3)
C20 0.056(4) 0.040(3) 0.051(4) -0.002(3) 0.032(3) -0.005(3)
N1 0.038(3) 0.041(3) 0.030(2) 0.004(2) 0.017(2) -0.004(2)
O1 0.029(2) 0.068(3) 0.074(3) 0.032(3) 0.021(2) 0.0021(19)
O2 0.0266(19) 0.067(3) 0.044(2) 0.012(2) 0.0163(17) -0.0009(18)
O3 0.024(2) 0.103(4) 0.113(4) 0.056(3) 0.020(2) -0.002(2)
O4 0.035(2) 0.059(3) 0.046(2) 0.011(2) 0.0112(18) -0.0166(19)
O5 0.052(3) 0.089(4) 0.065(3) -0.013(3) 0.027(2) -0.024(2)
O6 0.0299(19) 0.044(2) 0.037(2) 0.0040(17) 0.0147(16) -0.0017(16)
O7 0.078(4) 0.062(3) 0.074(3) -0.016(3) 0.052(3) -0.010(3)
O8 0.046(2) 0.070(3) 0.037(2) -0.001(2) 0.0170(19) -0.006(2)
Cu1 0.0249(5) 0.0464(6) 0.0339(5) 0.0004(4) 0.0142(4) -0.0041(4)
Cu2 0.0278(4) 0.0437(4) 0.0389(4) 0.0045(3) 0.0146(3) -0.0062(3)

loop_
_atom_type_symbol
_atom_type_description
_atom_type_scat_dispersion_real
_atom_type_scat_dispersion_imag
_atom_type_scat_source
C C 0.0033 0.0016 'International Tables Vol C Tables 4.2.6.8 and 6.1.1.4'
H H 0.0000 0.0000 'International Tables Vol C Tables 4.2.6.8 and 6.1.1.4'
N N 0.0061 0.0033 'International Tables Vol C Tables 4.2.6.8 and 6.1.1.4'
O O 0.0106 0.0060 'International Tables Vol C Tables 4.2.6.8 and 6.1.1.4'
Cu Cu 0.3201 1.2651 'International Tables Vol C Tables 4.2.6.8 and 6.1.1.4'

loop_
_geom_angle_atom_site_label_1
_geom_angle_atom_site_label_2
_geom_angle_atom_site_label_3
_geom_angle
_geom_angle_site_symmetry_1
_geom_angle_site_symmetry_3
O1 C1 O2 126.1(5) . .
O1 C1 C2 116.1(5) . .
O2 C1 C2 117.7(5) . .
C7 C2 C3 117.9(6) . .
C7 C2 C1 119.8(5) . .
C3 C2 C1 122.3(5) . .
C4 C3 C2 120.9(6) . .
C4 C3 H3 119.6 . .
C2 C3 H3 119.6 . .
C5 C4 C3 120.5(6) . .
C5 C4 H4 119.7 . .
C3 C4 H4 119.7 . .
C4 C5 O3 116.1(6) . .
C4 C5 C6 119.6(6) . .
O3 C5 C6 124.2(6) . .
C5 C6 C7 118.7(6) . .
C5 C6 H6 120.6 . .
C7 C6 H6 120.6 . .
C2 C7 C6 122.3(6) . .
C2 C7 H7 118.9 . .
C6 C7 H7 118.9 . .
C9 C8 C13 122.9(6) . .
C9 C8 O3 119.2(7) . .
C13 C8 O3 117.7(8) . .
C8 C9 C10 118.8(7) . .
C8 C9 H9 120.6 . .
C10 C9 H9 120.6 . .
C11 C10 C9 120.6(7) . .
C11 C10 H10 119.7 . .
C9 C10 H10 119.7 . .
C12 C11 C10 118.7(6) . .
C12 C11 C14 120.1(6) . .
C10 C11 C14 121.2(6) . .
C11 C12 C13 121.7(7) . .
C11 C12 H12 119.1 . .
C13 C12 H12 119.1 . .
C8 C13 C12 117.2(7) . .
C8 C13 H13 121.4 . .
C12 C13 H13 121.4 . .
O5 C14 O4 125.6(5) . .
O5 C14 C11 119.0(6) . .
O4 C14 C11 115.4(6) . .
O6 C15 C16 110.1(4) . .
O6 C15 H15A 109.6 . .
C16 C15 H15A 109.6 . .
O6 C15 H15B 109.6 . .
C16 C15 H15B 109.6 . .
H15A C15 H15B 108.2 . .
N1 C16 C15 111.0(4) . .
N1 C16 H16A 109.4 . .
C15 C16 H16A 109.4 . .
N1 C16 H16B 109.4 . .
C15 C16 H16B 109.4 . .
H16A C16 H16B 108.0 . .
C18 C17 N1 113.3(5) . .
C18 C17 H17A 108.9 . .
N1 C17 H17A 108.9 . .
C18 C17 H17B 108.9 . .
N1 C17 H17B 108.9 . .
H17A C17 H17B 107.7 . .
O7 C18 C17 112.1(5) . .
O7 C18 H18A 109.2 . .
C17 C18 H18A 109.2 . .
O7 C18 H18B 109.2 . .
C17 C18 H18B 109.2 . .
H18A C18 H18B 107.9 . .
O8 C19 C20 113.2(5) . .
O8 C19 H19A 108.9 . .
C20 C19 H19A 108.9 . .
O8 C19 H19B 108.9 . .
C20 C19 H19B 108.9 . .
H19A C19 H19B 107.7 . .
N1 C20 C19 114.0(5) . .
N1 C20 H20A 108.7 . .
C19 C20 H20A 108.7 . .
N1 C20 H20B 108.7 . .
C19 C20 H20B 108.7 . .
H20A C20 H20B 107.6 . .
C20 N1 C17 108.7(4) . .
C20 N1 C16 110.4(4) . .
C17 N1 C16 112.2(4) . .
C20 N1 Cu2 107.9(3) . .
C17 N1 Cu2 110.8(3) . .
C16 N1 Cu2 106.8(3) . .
C1 O1 Cu2 127.8(4) . .
C1 O2 Cu1 132.1(4) . .
C5 O3 C8 116.6(5) . .
C14 O4 Cu2 125.9(4) . 5_766
C15 O6 Cu1 125.4(3) . .
C15 O6 Cu2 108.4(3) . .
Cu1 O6 Cu2 109.02(17) . .
C18 O7 H01 96(7) . .
C19 O8 H02 139.4(11) . .
O6 Cu1 O6 180.00(5) . 7_656
O6 Cu1 O2 89.52(15) . .
O6 Cu1 O2 90.48(15) 7_656 .
O6 Cu1 O2 90.48(15) . 7_656
O6 Cu1 O2 89.52(15) 7_656 7_656
O2 Cu1 O2 180.00(6) . 7_656
O1 Cu2 O6 93.23(16) . .
O1 Cu2 O4 86.03(17) . 5_766
O6 Cu2 O4 179.13(17) . 5_766
O1 Cu2 N1 179.6(2) . .
O6 Cu2 N1 86.74(16) . .
O4 Cu2 N1 94.00(17) 5_766 .
C21 O9 H9A 109.5 . .
C22 C21 O9 129.1(15) . .
C22 C21 H21A 105.0 . .
O9 C21 H21A 105.0 . .
C22 C21 H21B 105.0 . .
O9 C21 H21B 105.0 . .
H21A C21 H21B 105.9 . .
C21 C22 C23 131.7(15) . .
C21 C22 H22A 104.3 . .
C23 C22 H22A 104.3 . .
C21 C22 H22B 104.3 . .
C23 C22 H22B 104.3 . .
H22A C22 H22B 105.6 . .
C22 C23 H23A 109.5 . .
C22 C23 H23B 109.5 . .
H23A C23 H23B 109.5 . .
C22 C23 H23C 109.5 . .
H23A C23 H23C 109.5 . .
H23B C23 H23C 109.5 . .

loop_
_geom_bond_atom_site_label_1
_geom_bond_atom_site_label_2
_geom_bond_distance
_geom_bond_site_symmetry_2
C1 O1 1.234(6) .
C1 O2 1.256(6) .
C1 C2 1.486(7) .
C2 C7 1.344(8) .
C2 C3 1.380(8) .
C3 C4 1.367(8) .
C3 H3 0.9300 .
C4 C5 1.357(9) .
C4 H4 0.9300 .
C5 O3 1.376(7) .
C5 C6 1.376(9) .
C6 C7 1.384(8) .
C6 H6 0.9300 .
C7 H7 0.9300 .
C8 C9 1.334(11) .
C8 C13 1.361(10) .
C8 O3 1.399(7) .
C9 C10 1.393(9) .
C9 H9 0.9300 .
C10 C11 1.365(9) .
C10 H10 0.9300 .
C11 C12 1.358(9) .
C11 C14 1.499(8) .
C12 C13 1.392(9) .
C12 H12 0.9300 .
C13 H13 0.9300 .
C14 O5 1.236(7) .
C14 O4 1.253(7) .
C15 O6 1.398(6) .
C15 C16 1.513(8) .
C15 H15A 0.9700 .
C15 H15B 0.9700 .
C16 N1 1.484(6) .
C16 H16A 0.9700 .
C16 H16B 0.9700 .
C17 C18 1.477(9) .
C17 N1 1.481(7) .
C17 H17A 0.9700 .
C17 H17B 0.9700 .
C18 O7 1.421(8) .
C18 H18A 0.9700 .
C18 H18B 0.9700 .
C19 O8 1.407(7) .
C19 C20 1.509(8) .
C19 H19A 0.9700 .
C19 H19B 0.9700 .
C20 N1 1.475(7) .
C20 H20A 0.9700 .
C20 H20B 0.9700 .
N1 Cu2 2.011(4) .
O1 Cu2 1.914(4) .
O2 Cu1 1.993(3) .
O4 Cu2 1.942(4) 5_766
O6 Cu1 1.900(4) .
O6 Cu2 1.915(4) .
O7 H01 0.952(10) .
O8 H02 0.949(10) .
Cu1 O6 1.900(4) 7_656
Cu1 O2 1.993(3) 7_656
Cu2 O4 1.942(4) 5_766
O9 C21 1.503(10) .
O9 H9A 0.8200 .
C21 C22 1.478(10) .
C21 H21A 0.9700 .
C21 H21B 0.9700 .
C22 C23 1.483(10) .
C22 H22A 0.9700 .
C22 H22B 0.9700 .
C23 H23A 0.9600 .
C23 H23B 0.9600 .
C23 H23C 0.9600 .

loop_
_geom_torsion_atom_site_label_1
_geom_torsion_atom_site_label_2
_geom_torsion_atom_site_label_3
_geom_torsion_atom_site_label_4
_geom_torsion
_geom_torsion_site_symmetry_4
O1 C1 C2 C7 4.1(9) .
O2 C1 C2 C7 -174.0(7) .
O1 C1 C2 C3 -174.9(6) .
O2 C1 C2 C3 7.0(9) .
C7 C2 C3 C4 2.8(11) .
C1 C2 C3 C4 -178.2(7) .
C2 C3 C4 C5 -2.8(12) .
C3 C4 C5 O3 -175.8(7) .
C3 C4 C5 C6 0.7(13) .
C4 C5 C6 C7 1.3(13) .
O3 C5 C6 C7 177.4(8) .
C3 C2 C7 C6 -0.8(12) .
C1 C2 C7 C6 -179.8(7) .
C5 C6 C7 C2 -1.2(13) .
C13 C8 C9 C10 -2.3(12) .
O3 C8 C9 C10 -176.4(6) .
C8 C9 C10 C11 1.1(12) .
C9 C10 C11 C12 0.6(10) .
C9 C10 C11 C14 178.0(6) .
C10 C11 C12 C13 -1.1(10) .
C14 C11 C12 C13 -178.6(6) .
C9 C8 C13 C12 1.8(11) .
O3 C8 C13 C12 175.9(5) .
C11 C12 C13 C8 0.0(10) .
C12 C11 C14 O5 -156.0(6) .
C10 C11 C14 O5 26.6(9) .
C12 C11 C14 O4 23.7(8) .
C10 C11 C14 O4 -153.6(6) .
O6 C15 C16 N1 40.9(6) .
N1 C17 C18 O7 -50.3(7) .
O8 C19 C20 N1 52.5(7) .
C19 C20 N1 C17 -171.4(5) .
C19 C20 N1 C16 65.2(6) .
C19 C20 N1 Cu2 -51.2(5) .
C18 C17 N1 C20 171.0(5) .
C18 C17 N1 C16 -66.7(6) .
C18 C17 N1 Cu2 52.6(6) .
C15 C16 N1 C20 -134.3(5) .
C15 C16 N1 C17 104.3(5) .
C15 C16 N1 Cu2 -17.3(5) .
O2 C1 O1 Cu2 5.0(9) .
C2 C1 O1 Cu2 -172.9(4) .
O1 C1 O2 Cu1 -0.3(10) .
C2 C1 O2 Cu1 177.6(4) .
C4 C5 O3 C8 -171.5(8) .
C6 C5 O3 C8 12.2(11) .
C9 C8 O3 C5 -102.3(8) .
C13 C8 O3 C5 83.3(8) .
O5 C14 O4 Cu2 25.5(9) 5_766
C11 C14 O4 Cu2 -154.2(4) 5_766
C16 C15 O6 Cu1 87.2(5) .
C16 C15 O6 Cu2 -44.0(5) .
C15 O6 Cu1 O6 -124(100) 7_656
Cu2 O6 Cu1 O6 7(100) 7_656
C15 O6 Cu1 O2 166.9(4) .
Cu2 O6 Cu1 O2 -62.10(19) .
C15 O6 Cu1 O2 -13.1(4) 7_656
Cu2 O6 Cu1 O2 117.90(19) 7_656
C1 O2 Cu1 O6 30.2(5) .
C1 O2 Cu1 O6 -149.8(5) 7_656
C1 O2 Cu1 O2 -146(100) 7_656
C1 O1 Cu2 O6 -37.6(5) .
C1 O1 Cu2 O4 142.9(5) 5_766
C1 O1 Cu2 N1 48(29) .
C15 O6 Cu2 O1 -152.8(3) .
Cu1 O6 Cu2 O1 67.7(2) .
C15 O6 Cu2 O4 -122(11) 5_766
Cu1 O6 Cu2 O4 99(11) 5_766
C15 O6 Cu2 N1 27.6(3) .
Cu1 O6 Cu2 N1 -111.93(19) .
C20 N1 Cu2 O1 28(29) .
C17 N1 Cu2 O1 147(29) .
C16 N1 Cu2 O1 -90(29) .
C20 N1 Cu2 O6 113.8(3) .
C17 N1 Cu2 O6 -127.4(4) .
C16 N1 Cu2 O6 -4.8(3) .
C20 N1 Cu2 O4 -66.6(3) 5_766
C17 N1 Cu2 O4 52.2(4) 5_766
C16 N1 Cu2 O4 174.7(3) 5_766
O9 C21 C22 C23 -140(7) .
